data_7157373
loop_
_publ_author_name
'Diaz-Rodriguez, Roberto M'
'Burke, Luke'
'Robertson, Katherine N.'
'Thompson, Alison'

_publ_section_title
;
 Synthesis, properties and reactivity of BCl<sub>2</sub> aza-BODIPY
 complexes and salts of the aza-dipyrrinato scaffold.
;
_journal_issue 11
_journal_name_full 'Organic &amp; biomolecular chemistry'
_journal_page_first 2139
_journal_page_last 2147
_journal_paper_doi 10.1039/d0ob00272k
_journal_volume 18
_journal_year 2020
_chemical_formula_moiety 'C32 H24 N3, B F4, C H2 Cl2'
_chemical_formula_sum 'C33 H26 B Cl2 F4 N3'
_chemical_formula_weight 622.28
_space_group_crystal_system triclinic
_space_group_IT_number 2
_space_group_name_Hall '-P 1'
_space_group_name_H-M_alt 'P -1'
_atom_sites_solution_hydrogens mixed
_atom_sites_solution_primary 'dual space'
_audit_creation_method SHELXL-2014/7
_audit_update_record
;
2019-09-23 deposited with the CCDC.	2020-02-25 downloaded from the CCDC.
;
_cell_angle_alpha 74.145(2)
_cell_angle_beta 82.775(2)
_cell_angle_gamma 72.328(2)
_cell_formula_units_Z 2
_cell_length_a 10.2647(3)
_cell_length_b 11.6265(4)
_cell_length_c 13.2263(4)
_cell_measurement_reflns_used 7881
_cell_measurement_temperature 125(2)
_cell_measurement_theta_max 27.76
_cell_measurement_theta_min 2.16
_cell_volume 1445.18(8)
_computing_cell_refinement 'Bruker SAINT'
_computing_data_collection 'Bruker APEX2'
_computing_data_reduction 'Bruker SAINT'
_computing_structure_refinement 'SHELXL-2014/7 (Sheldrick, 2014)'
_computing_structure_solution 'SHELXT-2014/7 (Sheldrick, 2014)'
_diffrn_ambient_temperature 125(2)
_diffrn_measured_fraction_theta_full 0.997
_diffrn_measured_fraction_theta_max 0.981
_diffrn_measurement_device_type 'Bruker APEX-II CCD'
_diffrn_measurement_method '\f and \w scans'
_diffrn_radiation_monochromator graphite
_diffrn_radiation_source 'sealed tube'
_diffrn_radiation_type MoK\a
_diffrn_radiation_wavelength 0.71073
_diffrn_reflns_av_R_equivalents 0.0424
_diffrn_reflns_av_unetI/netI 0.0590
_diffrn_reflns_Laue_measured_fraction_full 0.997
_diffrn_reflns_Laue_measured_fraction_max 0.981
_diffrn_reflns_limit_h_max 13
_diffrn_reflns_limit_h_min -13
_diffrn_reflns_limit_k_max 15
_diffrn_reflns_limit_k_min -15
_diffrn_reflns_limit_l_max 17
_diffrn_reflns_limit_l_min -17
_diffrn_reflns_number 25693
_diffrn_reflns_point_group_measured_fraction_full 0.997
_diffrn_reflns_point_group_measured_fraction_max 0.981
_diffrn_reflns_theta_full 25.242
_diffrn_reflns_theta_max 27.811
_diffrn_reflns_theta_min 1.602
_exptl_absorpt_coefficient_mu 0.280
_exptl_absorpt_correction_T_max 0.7456
_exptl_absorpt_correction_T_min 0.7054
_exptl_absorpt_correction_type multi-scan
_exptl_absorpt_process_details 'SADABS; Bruker 2009'
_exptl_crystal_colour 'dark green'
_exptl_crystal_density_diffrn 1.430
_exptl_crystal_description 'rectangular plate'
_exptl_crystal_F_000 640
_exptl_crystal_size_max 0.275
_exptl_crystal_size_mid 0.175
_exptl_crystal_size_min 0.075
_refine_diff_density_max 0.455
_refine_diff_density_min -0.462
_refine_diff_density_rms 0.072
_refine_ls_extinction_method none
_refine_ls_goodness_of_fit_ref 1.004
_refine_ls_hydrogen_treatment mixed
_refine_ls_matrix_type full
_refine_ls_number_parameters 396
_refine_ls_number_reflns 6732
_refine_ls_number_restraints 0
_refine_ls_restrained_S_all 1.004
_refine_ls_R_factor_all 0.0983
_refine_ls_R_factor_gt 0.0525
_refine_ls_shift/su_max 0.001
_refine_ls_shift/su_mean 0.000
_refine_ls_structure_factor_coef Fsqd
_refine_ls_weighting_details 'w=1/[\s^2^(Fo^2^)+(0.0807P)^2^] where P=(Fo^2^+2Fc^2^)/3'
_refine_ls_weighting_scheme calc
_refine_ls_wR_factor_gt 0.1279
_refine_ls_wR_factor_ref 0.1513
_reflns_Friedel_coverage 0.000
_reflns_number_gt 4100
_reflns_number_total 6732
_reflns_threshold_expression 'I > 2\s(I)'
_cod_data_source_file d0ob00272k2.cif
_cod_data_source_block LBA003_cmpd4HBF4
_cod_depositor_comments 'Adding full bibliography for 7157373--7157377.cif.'
_cod_database_code 7157373
_shelx_shelxl_version_number 2014/7
_shelx_space_group_comment
;
The symmetry employed for this shelxl refinement is uniquely defined
by the following loop, which should always be used as a source of
symmetry information in preference to the above space-group names.
They are only intended as comments.
;
_shelx_estimated_absorpt_t_min 0.927
_shelx_estimated_absorpt_t_max 0.979

loop_
_space_group_symop_operation_xyz
'x, y, z'
'-x, -y, -z'

loop_
_atom_site_label
_atom_site_type_symbol
_atom_site_fract_x
_atom_site_fract_y
_atom_site_fract_z
_atom_site_U_iso_or_equiv
_atom_site_adp_type
_atom_site_occupancy
_atom_site_site_symmetry_order
_atom_site_calc_flag
_atom_site_refinement_flags_posn
_atom_site_refinement_flags_adp
_atom_site_refinement_flags_occupancy
_atom_site_disorder_assembly
_atom_site_disorder_group
Cl1 Cl 0.98200(7) 0.93869(7) 0.88967(6) 0.0514(2) Uani 1 1 d . . . . .
Cl2 Cl 0.77458(7) 0.92632(7) 0.76521(6) 0.0566(2) Uani 1 1 d . . . . .
B1 B 0.8815(3) 0.5523(3) 0.8230(2) 0.0286(6) Uani 1 1 d . . . . .
F1 F 0.84692(13) 0.57866(13) 0.91991(10) 0.0376(4) Uani 1 1 d . . . . .
F2 F 0.77321(13) 0.62870(13) 0.75424(10) 0.0357(4) Uani 1 1 d . . . . .
F3 F 1.00020(13) 0.58152(13) 0.77940(10) 0.0392(4) Uani 1 1 d . . . . .
F4 F 0.89129(15) 0.43008(13) 0.82883(12) 0.0523(5) Uani 1 1 d . . . . .
N1 N 0.58325(16) 0.41658(16) 0.65617(13) 0.0213(4) Uani 1 1 d . . . . .
N2 N 0.52739(19) 0.55458(17) 0.77610(14) 0.0217(4) Uani 1 1 d . . . . .
H2N H 0.589(2) 0.591(2) 0.7590(19) 0.040(8) Uiso 1 1 d . . . . .
N3 N 0.72771(17) 0.55447(16) 0.57964(14) 0.0208(4) Uani 1 1 d . . . . .
H3N H 0.733(2) 0.586(2) 0.6347(18) 0.029(6) Uiso 1 1 d . . . . .
C1 C 0.4343(2) 0.57033(19) 0.85701(16) 0.0213(5) Uani 1 1 d . . . . .
C2 C 0.3638(2) 0.4794(2) 0.87412(16) 0.0240(5) Uani 1 1 d . . . . .
H2 H 0.2919 0.4701 0.9256 0.029 Uiso 1 1 calc R U . . .
C3 C 0.4156(2) 0.40665(19) 0.80458(16) 0.0210(5) Uani 1 1 d . . . . .
C4 C 0.5206(2) 0.45478(19) 0.73905(16) 0.0206(5) Uani 1 1 d . . . . .
C5 C 0.4157(2) 0.66480(19) 0.91405(16) 0.0221(5) Uani 1 1 d . . . . .
C6 C 0.3082(2) 0.6795(2) 0.99013(17) 0.0295(5) Uani 1 1 d . . . . .
H6 H 0.2498 0.6268 1.0041 0.035 Uiso 1 1 calc R U . . .
C7 C 0.2861(2) 0.7691(2) 1.04484(17) 0.0324(6) Uani 1 1 d . . . . .
H7 H 0.2120 0.7787 1.0956 0.039 Uiso 1 1 calc R U . . .
C8 C 0.3713(2) 0.8456(2) 1.02632(18) 0.0305(6) Uani 1 1 d . . . . .
H8 H 0.3559 0.9074 1.0643 0.037 Uiso 1 1 calc R U . . .
C9 C 0.4791(2) 0.8316(2) 0.95228(17) 0.0287(5) Uani 1 1 d . . . . .
H9 H 0.5382 0.8836 0.9402 0.034 Uiso 1 1 calc R U . . .
C10 C 0.5016(2) 0.7432(2) 0.89593(17) 0.0264(5) Uani 1 1 d . . . . .
H10 H 0.5753 0.7351 0.8447 0.032 Uiso 1 1 calc R U . . .
C11 C 0.3714(2) 0.2998(2) 0.79889(16) 0.0238(5) Uani 1 1 d . . . . .
C12 C 0.4562(2) 0.2020(2) 0.75826(17) 0.0264(5) Uani 1 1 d . . . . .
H12 H 0.5457 0.2045 0.7308 0.032 Uiso 1 1 calc R U . . .
C13 C 0.4110(2) 0.1018(2) 0.75767(18) 0.0301(5) Uani 1 1 d . . . . .
H13 H 0.4693 0.0366 0.7289 0.036 Uiso 1 1 calc R U . . .
C14 C 0.2818(2) 0.0953(2) 0.79846(19) 0.0337(6) Uani 1 1 d . . . . .
H14 H 0.2513 0.0260 0.7979 0.040 Uiso 1 1 calc R U . . .
C15 C 0.1978(2) 0.1905(2) 0.83993(18) 0.0323(6) Uani 1 1 d . . . . .
H15 H 0.1091 0.1864 0.8683 0.039 Uiso 1 1 calc R U . . .
C16 C 0.2410(2) 0.2918(2) 0.84074(17) 0.0265(5) Uani 1 1 d . . . . .
H16 H 0.1820 0.3564 0.8698 0.032 Uiso 1 1 calc R U . . .
C17 C 0.6682(2) 0.4606(2) 0.58317(16) 0.0212(5) Uani 1 1 d . . . . .
C18 C 0.8026(2) 0.57659(19) 0.48758(16) 0.0213(5) Uani 1 1 d . . . . .
C19 C 0.7911(2) 0.49671(19) 0.42917(16) 0.0220(5) Uani 1 1 d . . . . .
H19 H 0.8319 0.4939 0.3610 0.026 Uiso 1 1 calc R U . . .
C20 C 0.7113(2) 0.42285(19) 0.48611(16) 0.0209(5) Uani 1 1 d . . . . .
C21 C 0.8762(2) 0.6710(2) 0.46039(16) 0.0216(5) Uani 1 1 d . . . . .
C22 C 0.8540(2) 0.7619(2) 0.51677(18) 0.0287(5) Uani 1 1 d . . . . .
H22 H 0.7903 0.7623 0.5755 0.034 Uiso 1 1 calc R U . . .
C23 C 0.9243(2) 0.8507(2) 0.48739(19) 0.0351(6) Uani 1 1 d . . . . .
H23 H 0.9084 0.9122 0.5257 0.042 Uiso 1 1 calc R U . . .
C24 C 1.0182(2) 0.8508(2) 0.40196(18) 0.0338(6) Uani 1 1 d . . . . .
H24 H 1.0667 0.9120 0.3822 0.041 Uiso 1 1 calc R U . . .
C25 C 1.0409(2) 0.7620(2) 0.34609(18) 0.0302(6) Uani 1 1 d . . . . .
H25 H 1.1052 0.7620 0.2878 0.036 Uiso 1 1 calc R U . . .
C26 C 0.9704(2) 0.6727(2) 0.37447(16) 0.0255(5) Uani 1 1 d . . . . .
H26 H 0.9864 0.6120 0.3352 0.031 Uiso 1 1 calc R U . . .
C27 C 0.6797(2) 0.32369(19) 0.45352(16) 0.0218(5) Uani 1 1 d . . . . .
C28 C 0.7644(2) 0.2725(2) 0.37545(17) 0.0280(5) Uani 1 1 d . . . . .
H28 H 0.8386 0.3044 0.3433 0.034 Uiso 1 1 calc R U . . .
C29 C 0.7409(2) 0.1767(2) 0.34507(18) 0.0330(6) Uani 1 1 d . . . . .
H29 H 0.7991 0.1429 0.2922 0.040 Uiso 1 1 calc R U . . .
C30 C 0.6331(2) 0.1290(2) 0.39094(19) 0.0339(6) Uani 1 1 d . . . . .
H30 H 0.6182 0.0620 0.3703 0.041 Uiso 1 1 calc R U . . .
C31 C 0.5478(2) 0.1790(2) 0.46642(18) 0.0310(6) Uani 1 1 d . . . . .
H31 H 0.4737 0.1465 0.4977 0.037 Uiso 1 1 calc R U . . .
C32 C 0.5693(2) 0.2766(2) 0.49734(17) 0.0256(5) Uani 1 1 d . . . . .
H32 H 0.5086 0.3116 0.5485 0.031 Uiso 1 1 calc R U . . .
C33 C 0.9009(3) 0.8421(3) 0.8570(2) 0.0574(8) Uani 1 1 d . . . . .
H33A H 0.8583 0.7987 0.9216 0.063 Uiso 1 1 calc R U . . .
H33B H 0.9701 0.7781 0.8274 0.063 Uiso 1 1 calc R U . . .

loop_
_atom_site_aniso_label
_atom_site_aniso_U_11
_atom_site_aniso_U_22
_atom_site_aniso_U_33
_atom_site_aniso_U_23
_atom_site_aniso_U_13
_atom_site_aniso_U_12
Cl1 0.0514(4) 0.0525(5) 0.0555(5) -0.0161(4) 0.0026(3) -0.0217(4)
Cl2 0.0517(5) 0.0651(5) 0.0632(5) -0.0201(4) 0.0063(4) -0.0310(4)
B1 0.0303(15) 0.0287(15) 0.0306(15) -0.0126(12) 0.0109(12) -0.0139(12)
F1 0.0418(8) 0.0492(9) 0.0254(7) -0.0128(7) 0.0065(6) -0.0181(7)
F2 0.0327(8) 0.0514(9) 0.0316(8) -0.0174(7) 0.0033(6) -0.0197(7)
F3 0.0297(7) 0.0464(9) 0.0423(9) -0.0117(7) 0.0116(6) -0.0165(7)
F4 0.0634(10) 0.0341(9) 0.0628(11) -0.0232(8) 0.0322(8) -0.0230(8)
N1 0.0204(9) 0.0219(10) 0.0202(9) -0.0051(8) 0.0011(7) -0.0051(8)
N2 0.0228(10) 0.0247(11) 0.0215(10) -0.0088(8) 0.0038(8) -0.0114(8)
N3 0.0222(9) 0.0228(10) 0.0208(10) -0.0080(8) 0.0020(7) -0.0101(8)
C1 0.0218(11) 0.0222(12) 0.0181(11) -0.0032(9) 0.0002(9) -0.0058(9)
C2 0.0234(11) 0.0253(12) 0.0227(11) -0.0046(10) 0.0022(9) -0.0085(10)
C3 0.0227(11) 0.0206(12) 0.0178(11) -0.0017(9) -0.0017(8) -0.0055(9)
C4 0.0212(11) 0.0197(12) 0.0198(11) -0.0045(9) -0.0004(9) -0.0046(9)
C5 0.0253(11) 0.0200(12) 0.0195(11) -0.0045(9) 0.0001(9) -0.0050(9)
C6 0.0315(13) 0.0317(14) 0.0261(12) -0.0096(11) 0.0055(10) -0.0107(11)
C7 0.0343(14) 0.0360(15) 0.0244(12) -0.0122(11) 0.0082(10) -0.0060(12)
C8 0.0375(14) 0.0259(13) 0.0268(13) -0.0105(10) -0.0037(10) -0.0028(11)
C9 0.0338(13) 0.0256(13) 0.0280(13) -0.0059(10) -0.0019(10) -0.0108(11)
C10 0.0276(12) 0.0262(13) 0.0245(12) -0.0072(10) 0.0023(9) -0.0069(10)
C11 0.0295(12) 0.0223(12) 0.0193(11) -0.0005(9) -0.0020(9) -0.0108(10)
C12 0.0276(12) 0.0272(13) 0.0255(12) -0.0059(10) -0.0007(9) -0.0104(10)
C13 0.0343(13) 0.0268(13) 0.0308(13) -0.0055(11) -0.0047(10) -0.0110(11)
C14 0.0408(15) 0.0306(14) 0.0351(14) -0.0031(11) -0.0077(11) -0.0201(12)
C15 0.0277(12) 0.0410(15) 0.0294(13) -0.0004(11) -0.0030(10) -0.0182(12)
C16 0.0277(12) 0.0281(13) 0.0245(12) -0.0039(10) -0.0010(9) -0.0114(10)
C17 0.0217(11) 0.0205(12) 0.0218(11) -0.0059(9) -0.0002(9) -0.0064(9)
C18 0.0180(11) 0.0240(12) 0.0212(11) -0.0059(9) 0.0019(8) -0.0058(9)
C19 0.0229(11) 0.0245(12) 0.0188(11) -0.0062(9) 0.0005(9) -0.0066(9)
C20 0.0190(10) 0.0202(12) 0.0220(11) -0.0058(9) -0.0009(8) -0.0033(9)
C21 0.0187(11) 0.0232(12) 0.0230(11) -0.0042(9) -0.0027(9) -0.0065(9)
C22 0.0293(12) 0.0323(14) 0.0290(13) -0.0109(11) 0.0046(10) -0.0144(11)
C23 0.0423(15) 0.0339(14) 0.0357(14) -0.0120(11) 0.0008(11) -0.0184(12)
C24 0.0339(13) 0.0330(14) 0.0347(14) 0.0013(11) -0.0016(11) -0.0185(11)
C25 0.0265(12) 0.0358(14) 0.0250(12) -0.0008(11) 0.0017(10) -0.0113(11)
C26 0.0244(12) 0.0270(13) 0.0229(12) -0.0038(10) -0.0022(9) -0.0059(10)
C27 0.0238(11) 0.0215(12) 0.0207(11) -0.0055(9) -0.0036(9) -0.0058(9)
C28 0.0258(12) 0.0314(14) 0.0286(12) -0.0123(10) 0.0042(10) -0.0088(10)
C29 0.0359(14) 0.0339(14) 0.0332(14) -0.0204(12) 0.0056(11) -0.0077(11)
C30 0.0420(15) 0.0280(14) 0.0393(14) -0.0164(12) -0.0023(12) -0.0136(12)
C31 0.0324(13) 0.0318(14) 0.0337(13) -0.0109(11) 0.0017(11) -0.0152(11)
C32 0.0249(12) 0.0282(13) 0.0233(11) -0.0073(10) -0.0010(9) -0.0061(10)
C33 0.065(2) 0.0376(17) 0.073(2) -0.0137(15) 0.0024(17) -0.0204(15)

loop_
_atom_type_symbol
_atom_type_description
_atom_type_scat_dispersion_real
_atom_type_scat_dispersion_imag
_atom_type_scat_source
C C 0.0033 0.0016 'International Tables Vol C Tables 4.2.6.8 and 6.1.1.4'
H H 0.0000 0.0000 'International Tables Vol C Tables 4.2.6.8 and 6.1.1.4'
B B 0.0013 0.0007 'International Tables Vol C Tables 4.2.6.8 and 6.1.1.4'
Cl Cl 0.1484 0.1585 'International Tables Vol C Tables 4.2.6.8 and 6.1.1.4'
F F 0.0171 0.0103 'International Tables Vol C Tables 4.2.6.8 and 6.1.1.4'
N N 0.0061 0.0033 'International Tables Vol C Tables 4.2.6.8 and 6.1.1.4'

loop_
_geom_angle_atom_site_label_1
_geom_angle_atom_site_label_2
_geom_angle_atom_site_label_3
_geom_angle
_geom_angle_site_symmetry_1
_geom_angle_site_symmetry_3
_geom_angle_publ_flag
F4 B1 F1 111.3(2) . . ?
F4 B1 F3 111.1(2) . . ?
F1 B1 F3 111.6(2) . . ?
F4 B1 F2 107.3(2) . . ?
F1 B1 F2 107.72(19) . . ?
F3 B1 F2 107.55(19) . . ?
C4 N1 C17 131.02(19) . . ?
C1 N2 C4 110.11(18) . . ?
C1 N2 H2N 124.0(17) . . ?
C4 N2 H2N 125.0(17) . . ?
C18 N3 C17 109.92(18) . . ?
C18 N3 H3N 122.2(14) . . ?
C17 N3 H3N 126.6(14) . . ?
N2 C1 C2 107.81(19) . . ?
N2 C1 C5 124.20(19) . . ?
C2 C1 C5 127.99(19) . . ?
C3 C2 C1 109.04(19) . . ?
C3 C2 H2 125.5 . . ?
C1 C2 H2 125.5 . . ?
C2 C3 C4 107.27(19) . . ?
C2 C3 C11 125.6(2) . . ?
C4 C3 C11 127.08(19) . . ?
N1 C4 N2 129.39(19) . . ?
N1 C4 C3 124.5(2) . . ?
N2 C4 C3 105.76(17) . . ?
C6 C5 C10 118.3(2) . . ?
C6 C5 C1 119.1(2) . . ?
C10 C5 C1 122.59(19) . . ?
C7 C6 C5 120.9(2) . . ?
C7 C6 H6 119.6 . . ?
C5 C6 H6 119.6 . . ?
C6 C7 C8 120.3(2) . . ?
C6 C7 H7 119.9 . . ?
C8 C7 H7 119.9 . . ?
C7 C8 C9 119.8(2) . . ?
C7 C8 H8 120.1 . . ?
C9 C8 H8 120.1 . . ?
C10 C9 C8 120.6(2) . . ?
C10 C9 H9 119.7 . . ?
C8 C9 H9 119.7 . . ?
C9 C10 C5 120.2(2) . . ?
C9 C10 H10 119.9 . . ?
C5 C10 H10 119.9 . . ?
C12 C11 C16 118.2(2) . . ?
C12 C11 C3 122.9(2) . . ?
C16 C11 C3 118.9(2) . . ?
C13 C12 C11 120.5(2) . . ?
C13 C12 H12 119.7 . . ?
C11 C12 H12 119.7 . . ?
C12 C13 C14 120.8(2) . . ?
C12 C13 H13 119.6 . . ?
C14 C13 H13 119.6 . . ?
C15 C14 C13 119.2(2) . . ?
C15 C14 H14 120.4 . . ?
C13 C14 H14 120.4 . . ?
C14 C15 C16 120.8(2) . . ?
C14 C15 H15 119.6 . . ?
C16 C15 H15 119.6 . . ?
C15 C16 C11 120.5(2) . . ?
C15 C16 H16 119.8 . . ?
C11 C16 H16 119.8 . . ?
N1 C17 N3 128.63(19) . . ?
N1 C17 C20 125.02(19) . . ?
N3 C17 C20 106.27(18) . . ?
N3 C18 C19 107.83(18) . . ?
N3 C18 C21 122.80(19) . . ?
C19 C18 C21 129.35(19) . . ?
C20 C19 C18 109.20(19) . . ?
C20 C19 H19 125.4 . . ?
C18 C19 H19 125.4 . . ?
C19 C20 C17 106.75(18) . . ?
C19 C20 C27 125.73(19) . . ?
C17 C20 C27 127.50(19) . . ?
C26 C21 C22 118.7(2) . . ?
C26 C21 C18 119.2(2) . . ?
C22 C21 C18 122.16(19) . . ?
C23 C22 C21 120.3(2) . . ?
C23 C22 H22 119.9 . . ?
C21 C22 H22 119.9 . . ?
C22 C23 C24 120.4(2) . . ?
C22 C23 H23 119.8 . . ?
C24 C23 H23 119.8 . . ?
C25 C24 C23 119.9(2) . . ?
C25 C24 H24 120.1 . . ?
C23 C24 H24 120.1 . . ?
C24 C25 C26 120.3(2) . . ?
C24 C25 H25 119.8 . . ?
C26 C25 H25 119.8 . . ?
C25 C26 C21 120.5(2) . . ?
C25 C26 H26 119.8 . . ?
C21 C26 H26 119.8 . . ?
C32 C27 C28 118.1(2) . . ?
C32 C27 C20 123.02(19) . . ?
C28 C27 C20 118.84(19) . . ?
C29 C28 C27 120.6(2) . . ?
C29 C28 H28 119.7 . . ?
C27 C28 H28 119.7 . . ?
C28 C29 C30 120.6(2) . . ?
C28 C29 H29 119.7 . . ?
C30 C29 H29 119.7 . . ?
C31 C30 C29 119.7(2) . . ?
C31 C30 H30 120.1 . . ?
C29 C30 H30 120.1 . . ?
C30 C31 C32 120.5(2) . . ?
C30 C31 H31 119.7 . . ?
C32 C31 H31 119.7 . . ?
C31 C32 C27 120.4(2) . . ?
C31 C32 H32 119.8 . . ?
C27 C32 H32 119.8 . . ?
Cl1 C33 Cl2 112.03(16) . . ?
Cl1 C33 H33A 109.2 . . ?
Cl2 C33 H33A 109.2 . . ?
Cl1 C33 H33B 109.2 . . ?
Cl2 C33 H33B 109.2 . . ?
H33A C33 H33B 107.9 . . ?

loop_
_geom_bond_atom_site_label_1
_geom_bond_atom_site_label_2
_geom_bond_distance
_geom_bond_site_symmetry_2
_geom_bond_publ_flag
Cl1 C33 1.750(3) . ?
Cl2 C33 1.758(3) . ?
B1 F4 1.375(3) . ?
B1 F1 1.377(3) . ?
B1 F3 1.379(3) . ?
B1 F2 1.437(3) . ?
N1 C4 1.314(3) . ?
N1 C17 1.321(3) . ?
N2 C1 1.355(3) . ?
N2 C4 1.400(3) . ?
N2 H2N 0.84(2) . ?
N3 C18 1.361(3) . ?
N3 C17 1.391(3) . ?
N3 H3N 0.92(2) . ?
C1 C2 1.409(3) . ?
C1 C5 1.450(3) . ?
C2 C3 1.369(3) . ?
C2 H2 0.9500 . ?
C3 C4 1.446(3) . ?
C3 C11 1.469(3) . ?
C5 C6 1.400(3) . ?
C5 C10 1.407(3) . ?
C6 C7 1.374(3) . ?
C6 H6 0.9500 . ?
C7 C8 1.383(3) . ?
C7 H7 0.9500 . ?
C8 C9 1.384(3) . ?
C8 H8 0.9500 . ?
C9 C10 1.378(3) . ?
C9 H9 0.9500 . ?
C10 H10 0.9500 . ?
C11 C12 1.398(3) . ?
C11 C16 1.403(3) . ?
C12 C13 1.381(3) . ?
C12 H12 0.9500 . ?
C13 C14 1.384(3) . ?
C13 H13 0.9500 . ?
C14 C15 1.380(3) . ?
C14 H14 0.9500 . ?
C15 C16 1.382(3) . ?
C15 H15 0.9500 . ?
C16 H16 0.9500 . ?
C17 C20 1.444(3) . ?
C18 C19 1.398(3) . ?
C18 C21 1.458(3) . ?
C19 C20 1.376(3) . ?
C19 H19 0.9500 . ?
C20 C27 1.467(3) . ?
C21 C26 1.397(3) . ?
C21 C22 1.402(3) . ?
C22 C23 1.378(3) . ?
C22 H22 0.9500 . ?
C23 C24 1.390(3) . ?
C23 H23 0.9500 . ?
C24 C25 1.375(3) . ?
C24 H24 0.9500 . ?
C25 C26 1.385(3) . ?
C25 H25 0.9500 . ?
C26 H26 0.9500 . ?
C27 C32 1.400(3) . ?
C27 C28 1.404(3) . ?
C28 C29 1.376(3) . ?
C28 H28 0.9500 . ?
C29 C30 1.385(3) . ?
C29 H29 0.9500 . ?
C30 C31 1.375(3) . ?
C30 H30 0.9500 . ?
C31 C32 1.390(3) . ?
C31 H31 0.9500 . ?
C32 H32 0.9500 . ?
C33 H33A 0.9900 . ?
C33 H33B 0.9900 . ?

loop_
_geom_hbond_atom_site_label_D
_geom_hbond_atom_site_label_H
_geom_hbond_atom_site_label_A
_geom_hbond_distance_DH
_geom_hbond_distance_HA
_geom_hbond_distance_DA
_geom_hbond_angle_DHA
_geom_hbond_site_symmetry_A
N2 H2N F2 0.84(2) 2.06(2) 2.862(2) 161(2) .
N3 H3N F2 0.92(2) 1.90(2) 2.811(2) 170(2) .

loop_
_geom_torsion_atom_site_label_1
_geom_torsion_atom_site_label_2
_geom_torsion_atom_site_label_3
_geom_torsion_atom_site_label_4
_geom_torsion
_geom_torsion_site_symmetry_1
_geom_torsion_site_symmetry_2
_geom_torsion_site_symmetry_3
_geom_torsion_site_symmetry_4
_geom_torsion_publ_flag
C4 N2 C1 C2 -0.1(2) . . . . ?
C4 N2 C1 C5 179.24(18) . . . . ?
N2 C1 C2 C3 1.0(2) . . . . ?
C5 C1 C2 C3 -178.35(19) . . . . ?
C1 C2 C3 C4 -1.4(2) . . . . ?
C1 C2 C3 C11 178.56(18) . . . . ?
C17 N1 C4 N2 -1.1(4) . . . . ?
C17 N1 C4 C3 171.3(2) . . . . ?
C1 N2 C4 N1 172.8(2) . . . . ?
C1 N2 C4 C3 -0.7(2) . . . . ?
C2 C3 C4 N1 -172.60(19) . . . . ?
C11 C3 C4 N1 7.4(3) . . . . ?
C2 C3 C4 N2 1.3(2) . . . . ?
C11 C3 C4 N2 -178.67(19) . . . . ?
N2 C1 C5 C6 174.4(2) . . . . ?
C2 C1 C5 C6 -6.4(3) . . . . ?
N2 C1 C5 C10 -5.5(3) . . . . ?
C2 C1 C5 C10 173.8(2) . . . . ?
C10 C5 C6 C7 0.8(3) . . . . ?
C1 C5 C6 C7 -179.1(2) . . . . ?
C5 C6 C7 C8 -0.8(3) . . . . ?
C6 C7 C8 C9 0.1(3) . . . . ?
C7 C8 C9 C10 0.7(3) . . . . ?
C8 C9 C10 C5 -0.7(3) . . . . ?
C6 C5 C10 C9 0.0(3) . . . . ?
C1 C5 C10 C9 179.86(19) . . . . ?
C2 C3 C11 C12 -154.6(2) . . . . ?
C4 C3 C11 C12 25.4(3) . . . . ?
C2 C3 C11 C16 22.0(3) . . . . ?
C4 C3 C11 C16 -158.0(2) . . . . ?
C16 C11 C12 C13 1.3(3) . . . . ?
C3 C11 C12 C13 178.00(19) . . . . ?
C11 C12 C13 C14 -0.9(3) . . . . ?
C12 C13 C14 C15 0.1(3) . . . . ?
C13 C14 C15 C16 0.2(3) . . . . ?
C14 C15 C16 C11 0.3(3) . . . . ?
C12 C11 C16 C15 -1.0(3) . . . . ?
C3 C11 C16 C15 -177.83(19) . . . . ?
C4 N1 C17 N3 7.6(4) . . . . ?
C4 N1 C17 C20 -168.6(2) . . . . ?
C18 N3 C17 N1 -176.4(2) . . . . ?
C18 N3 C17 C20 0.4(2) . . . . ?
C17 N3 C18 C19 0.6(2) . . . . ?
C17 N3 C18 C21 179.31(18) . . . . ?
N3 C18 C19 C20 -1.3(2) . . . . ?
C21 C18 C19 C20 -180.0(2) . . . . ?
C18 C19 C20 C17 1.5(2) . . . . ?
C18 C19 C20 C27 -177.40(19) . . . . ?
N1 C17 C20 C19 175.7(2) . . . . ?
N3 C17 C20 C19 -1.2(2) . . . . ?
N1 C17 C20 C27 -5.4(3) . . . . ?
N3 C17 C20 C27 177.74(19) . . . . ?
N3 C18 C21 C26 168.22(19) . . . . ?
C19 C18 C21 C26 -13.3(3) . . . . ?
N3 C18 C21 C22 -12.7(3) . . . . ?
C19 C18 C21 C22 165.7(2) . . . . ?
C26 C21 C22 C23 0.0(3) . . . . ?
C18 C21 C22 C23 -179.0(2) . . . . ?
C21 C22 C23 C24 -0.3(3) . . . . ?
C22 C23 C24 C25 0.3(4) . . . . ?
C23 C24 C25 C26 0.1(3) . . . . ?
C24 C25 C26 C21 -0.4(3) . . . . ?
C22 C21 C26 C25 0.3(3) . . . . ?
C18 C21 C26 C25 179.37(19) . . . . ?
C19 C20 C27 C32 -160.8(2) . . . . ?
C17 C20 C27 C32 20.5(3) . . . . ?
C19 C20 C27 C28 19.7(3) . . . . ?
C17 C20 C27 C28 -159.0(2) . . . . ?
C32 C27 C28 C29 -1.6(3) . . . . ?
C20 C27 C28 C29 177.9(2) . . . . ?
C27 C28 C29 C30 0.1(3) . . . . ?
C28 C29 C30 C31 0.9(4) . . . . ?
C29 C30 C31 C32 -0.3(4) . . . . ?
C30 C31 C32 C27 -1.3(3) . . . . ?
C28 C27 C32 C31 2.2(3) . . . . ?
C20 C27 C32 C31 -177.3(2) . . . . ?
